data_9004899
loop_
_publ_author_name
'Paar, W. H.'
'Roberts, A. C.'
'Berlepsch, P.'
'Armbruster, T.'
'Topa, D.'
'Zagler, G.'

_publ_section_title
;Putzite, (Cu4.7Ag3.3)8GeS6, a new mineral species, from Capillitas,
 Catamarca, Argentina: Description and crystal structure Locality: Capillitas,
 Catamarca, Argentina
;
_journal_name_full 'The Canadian Mineralogist'
_journal_page_first 1757
_journal_page_last 1769
_journal_paper_doi 10.2113/gscanmin.42.6.1757
_journal_volume 42
_journal_year 2004
_chemical_compound_source 'Capillitas, Catamarca, Argentina'
_chemical_formula_sum 'Ag3.48 Cu4.68 Ge S6'
_chemical_name_mineral Putzite
_space_group_IT_number 216
_symmetry_space_group_name_Hall 'F -4 2 3'
_symmetry_space_group_name_H-M 'F -4 3 m'
_cell_angle_alpha 90
_cell_angle_beta 90
_cell_angle_gamma 90
_cell_length_a 10.1250
_cell_length_b 10.1250
_cell_length_c 10.1250
_cell_formula_units_Z 4
_cell_volume 1037.971
_database_code_amcsd 0005995
_exptl_crystal_density_diffrn 6.001
_cod_original_formula_sum 'Ge Cu4.68 Ag3.48 S6'
_cod_database_code 9004899

loop_
_space_group_symop_operation_xyz
x,y,z
x,1/2+y,1/2+z
1/2+x,y,1/2+z
1/2+x,1/2+y,z
-z,x,-y
-z,1/2+x,1/2-y
1/2-z,x,1/2-y
1/2-z,1/2+x,-y
-y,z,-x
-y,1/2+z,1/2-x
1/2-y,z,1/2-x
1/2-y,1/2+z,-x
-x,y,-z
-x,1/2+y,1/2-z
1/2-x,y,1/2-z
1/2-x,1/2+y,-z
x,-z,-y
x,1/2-z,1/2-y
1/2+x,-z,1/2-y
1/2+x,1/2-z,-y
z,-y,-x
z,1/2-y,1/2-x
1/2+z,-y,1/2-x
1/2+z,1/2-y,-x
y,-x,-z
y,1/2-x,1/2-z
1/2+y,-x,1/2-z
1/2+y,1/2-x,-z
x,z,y
x,1/2+z,1/2+y
1/2+x,z,1/2+y
1/2+x,1/2+z,y
z,y,x
z,1/2+y,1/2+x
1/2+z,y,1/2+x
1/2+z,1/2+y,x
y,x,z
y,1/2+x,1/2+z
1/2+y,x,1/2+z
1/2+y,1/2+x,z
-z,-x,y
-z,1/2-x,1/2+y
1/2-z,-x,1/2+y
1/2-z,1/2-x,y
-y,-z,x
-y,1/2-z,1/2+x
1/2-y,-z,1/2+x
1/2-y,1/2-z,x
-x,-y,z
-x,1/2-y,1/2+z
1/2-x,-y,1/2+z
1/2-x,1/2-y,z
z,-x,-y
z,1/2-x,1/2-y
1/2+z,-x,1/2-y
1/2+z,1/2-x,-y
y,-z,-x
y,1/2-z,1/2-x
1/2+y,-z,1/2-x
1/2+y,1/2-z,-x
x,-y,-z
x,1/2-y,1/2-z
1/2+x,-y,1/2-z
1/2+x,1/2-y,-z
-x,z,-y
-x,1/2+z,1/2-y
1/2-x,z,1/2-y
1/2-x,1/2+z,-y
-z,y,-x
-z,1/2+y,1/2-x
1/2-z,y,1/2-x
1/2-z,1/2+y,-x
-y,x,-z
-y,1/2+x,1/2-z
1/2-y,x,1/2-z
1/2-y,1/2+x,-z
-x,-z,y
-x,1/2-z,1/2+y
1/2-x,-z,1/2+y
1/2-x,1/2-z,y
-z,-y,x
-z,1/2-y,1/2+x
1/2-z,-y,1/2+x
1/2-z,1/2-y,x
-y,-x,z
-y,1/2-x,1/2+z
1/2-y,-x,1/2+z
1/2-y,1/2-x,z
z,x,y
z,1/2+x,1/2+y
1/2+z,x,1/2+y
1/2+z,1/2+x,y
y,z,x
y,1/2+z,1/2+x
1/2+y,z,1/2+x
1/2+y,1/2+z,x

loop_
_atom_site_aniso_label
_atom_site_aniso_U_11
_atom_site_aniso_U_22
_atom_site_aniso_U_33
_atom_site_aniso_U_12
_atom_site_aniso_U_13
_atom_site_aniso_U_23
Ge1 0.01270 0.01270 0.01270 0.00000 0.00000 0.00000
Cu1 0.07200 0.07200 0.03400 -0.03900 0.00000 0.00000
Ag1 0.06400 0.08600 0.06400 -0.00500 -0.02100 0.00500
S1 0.02080 0.02080 0.02080 -0.00640 -0.00640 -0.00640
S2 0.05100 0.05100 0.05100 0.00000 0.00000 0.00000
S3 0.02300 0.02300 0.02300 -0.00600 -0.00600 -0.00600

loop_
_atom_site_label
_atom_site_fract_x
_atom_site_fract_y
_atom_site_fract_z
_atom_site_occupancy
_atom_site_U_iso_or_equiv
Ge1 0.00000 0.50000 0.00000 1.00000 0.01270
Cu1 0.25000 0.75000 0.98040 0.50000 0.05900
Ag1 0.32790 0.47130 0.17210 0.25000 0.07200
Cu2 0.35500 0.56400 0.14500 0.14000 0.11800
Ag2 0.35500 0.56400 0.14500 0.04000 0.11800
S1 0.12500 0.62500 0.12500 1.00000 0.02080
S2 0.25000 0.75000 0.75000 1.00000 0.05100
S3 0.52060 0.52060 0.02060 0.25000 0.02300

loop_
_cod_related_entry_id
_cod_related_entry_database
_cod_related_entry_code
1 AMCSD 0005995
